data_2007200
loop_
_publ_author_name
'V.K. Ganesh'
D.Velmurugan
'M.Bidya Sagar'
P.Murugan

_publ_contact_author
;
      D. Velmurugan
      Department of Crystallography and Biophysics
      University of Madras
      Guindy Campus
      Madras 600 025
      India
;
_publ_section_title
9-(4-Dimethylaminophenyl)-3,3,6,6-tetramethyl-3,4,6,7,9,10-hexahydro-1,8(2<i>H</i>,5<i>H</i>)-acridinedione
_journal_issue 4
_journal_name_full 'Acta Crystallographica Section C'
_journal_page_first 557
_journal_page_last 559
_journal_paper_doi 10.1107/S0108270197016727
_journal_volume 54
_journal_year 1998
_chemical_formula_sum 'C25 H32 N2 O2'
_chemical_formula_weight 392.53
_chemical_name_systematic
;
9-(4-DIMETHYLAMINOPHENYL) 3,4,6,9,10-HEXAHYDRO 2,2,8,8-TETRAMETHYL
1,8(2H,5H)-ACRIDINE DIONE
;
_space_group_IT_number 33
_symmetry_cell_setting orthorhombic
_symmetry_space_group_name_Hall 'P 2c -2n'
_symmetry_space_group_name_H-M 'P n a 21'
_audit_creation_method SHELXL
_cell_angle_alpha 90.00
_cell_angle_beta 90.00
_cell_angle_gamma 90.00
_cell_formula_units_Z 4
_cell_length_a 14.266(2)
_cell_length_b 13.5280(10)
_cell_length_c 11.7470(10)
_cell_measurement_reflns_used 24
_cell_measurement_temperature 293(2)
_cell_measurement_theta_max 16
_cell_measurement_theta_min 9
_cell_volume 2267.1(4)
_computing_cell_refinement P3
_computing_data_collection 'P3 (Siemens, 1991)'
_computing_data_reduction 'SHELXTL-Plus (Sheldrick,1991)'
_computing_molecular_graphics 'ORTEP92 (Vickovic,1994), PLUTO (Motherwell & Clegg 1976)'
_computing_publication_material 'SHELXL93,  PARST (Nardelli, 1983)'
_computing_structure_refinement 'SHELXL93 (Sheldrick, 1993)'
_computing_structure_solution 'SHELXS86 (Sheldrick, 1990)'
_diffrn_ambient_temperature 293(2)
_diffrn_measurement_device 'Siemens R3m/V'
_diffrn_measurement_method \w/2\q
_diffrn_radiation_monochromator graphite
_diffrn_radiation_source 'fine-focus sealed tube'
_diffrn_radiation_type MoK\a
_diffrn_radiation_wavelength 0.71073
_diffrn_reflns_av_R_equivalents 0.0041
_diffrn_reflns_av_sigmaI/netI 0.0647
_diffrn_reflns_limit_h_max 17
_diffrn_reflns_limit_h_min 0
_diffrn_reflns_limit_k_max 16
_diffrn_reflns_limit_k_min 0
_diffrn_reflns_limit_l_max 13
_diffrn_reflns_limit_l_min 0
_diffrn_reflns_number 2113
_diffrn_reflns_theta_max 25.05
_diffrn_reflns_theta_min 2.07
_diffrn_standards_decay_% '< 1%'
_diffrn_standards_interval_count 200
_diffrn_standards_number 2
_exptl_absorpt_coefficient_mu 0.073
_exptl_absorpt_correction_type none
_exptl_crystal_colour 'Pale yellow'
_exptl_crystal_density_diffrn 1.150
_exptl_crystal_density_method 'Not measured'
_exptl_crystal_description Needle
_exptl_crystal_F_000 848
_exptl_crystal_size_max 0.36
_exptl_crystal_size_mid 0.19
_exptl_crystal_size_min 0.14
_refine_diff_density_max 0.180
_refine_diff_density_min -0.213
_refine_ls_extinction_coef 0.0058(16)
_refine_ls_extinction_method SHELXL93_(Sheldrick,_1993)
_refine_ls_goodness_of_fit_all 1.032
_refine_ls_goodness_of_fit_obs 1.126
_refine_ls_hydrogen_treatment H_atoms_riding
_refine_ls_matrix_type full
_refine_ls_number_parameters 262
_refine_ls_number_reflns 2112
_refine_ls_number_restraints 0
_refine_ls_restrained_S_all 1.032
_refine_ls_restrained_S_obs 1.126
_refine_ls_R_factor_all 0.1029
_refine_ls_R_factor_obs .0565
_refine_ls_shift/esd_max 0.027
_refine_ls_shift/esd_mean 0.004
_refine_ls_structure_factor_coef Fsqd
_refine_ls_weighting_details 'w = 1/[\s^2^(Fo^2^)+(0.0685P)^2^+0.3592P] where P=(Fo^2^+2Fc^2^)/3'
_refine_ls_weighting_scheme calc
_refine_ls_wR_factor_all 0.1507
_refine_ls_wR_factor_obs .1261
_reflns_number_observed 1339
_reflns_number_total 2112
_reflns_observed_criterion >2sigma(I)
_cod_data_source_file vj1060.cif
_cod_data_source_block GA02
_cod_depositor_comments
;
The following automatic conversions were performed:
'_geom_bond_publ_flag' value 'NO' changed to 'no' according to
'/home/saulius/struct/CIF-dictionaries/cif_core.dic' dictionary named
'cif_core.dic' version 2.4.1 from 2010-06-29 (32 times).

Automatic conversion script
Id: cif_fix_enum 1527 2010-12-29 10:47:43Z saulius 

The following automatic conversions were performed:

'_geom_bond_publ_flag' value 'NO' changed to 'no' according to
/home/saulius/struct/CIF-dictionaries/cif_core.dic dictionary named
'cif_core.dic' version 2.4.1 from 2010-06-29 (32
times).

'_geom_angle_publ_flag' value 'NO' changed to 'no' according
to /home/saulius/struct/CIF-dictionaries/cif_core.dic dictionary
named 'cif_core.dic' version 2.4.1 from 2010-06-29 (50
times).

'_geom_torsion_publ_flag' value 'YES' changed to 'yes'
according to /home/saulius/struct/CIF-dictionaries/cif_core.dic
dictionary named 'cif_core.dic' version 2.4.1 from 2010-06-29 (17
times).

Automatic conversion script
Id: cif_fix_values 1715 2011-07-08 13:25:40Z adriana 

The following automatic conversions were performed:

'_refine_ls_weighting_scheme' value 'calc w =
1/[\s^2^(Fo^2^)+(0.0685P)^2^+0.3592P] where P=(Fo^2^+2Fc^2^)/3' was
changed to 'calc'. New tag '_refine_ls_weighting_details' was
created. The value of the new tag was set to 'w =
1/[\s^2^(Fo^2^)+(0.0685P)^2^+0.3592P] where P=(Fo^2^+2Fc^2^)/3'.

Automatic conversion script
Id: cif_fix_values 3143 2015-03-26 13:38:13Z robertas 
;
_cod_database_code 2007200

loop_
_symmetry_equiv_pos_as_xyz
'x, y, z'
'-x, -y, z+1/2'
'x+1/2, -y+1/2, z'
'-x+1/2, y+1/2, z+1/2'

loop_
_atom_site_aniso_label
_atom_site_aniso_U_11
_atom_site_aniso_U_22
_atom_site_aniso_U_33
_atom_site_aniso_U_12
_atom_site_aniso_U_13
_atom_site_aniso_U_23
O1 .058(3) .055(2) .068(3) .015(2) .008(2) -.014(2)
O2 .024(2) .064(2) .067(3) .000(2) .000(2) .005(2)
N1 .026(2) .043(3) .069(3) .006(2) -.002(2) -.013(3)
N2 .070(4) .088(4) .068(4) -.005(3) .025(3) .022(4)
C1 .033(3) .038(3) .043(3) .001(2) .002(3) .002(3)
C2 .052(4) .041(3) .045(3) -.002(3) .005(3) .006(3)
C3 .056(4) .054(3) .055(4) -.006(3) -.002(3) -.013(3)
C4 .047(3) .042(3) .067(4) -.001(3) -.006(3) -.002(3)
C5 .042(3) .043(3) .059(4) -.005(3) -.005(3) -.005(3)
C6 .035(3) .034(3) .048(3) .000(3) -.005(3) .003(3)
C7 .032(3) .043(3) .043(3) -.001(2) .005(3) -.002(3)
C8 .037(3) .061(4) .053(4) .001(3) .002(3) -.012(3)
C9 .037(3) .047(3) .043(3) -.002(2) .002(3) -.008(3)
C10 .034(3) .060(4) .051(4) -.003(3) -.003(3) -.006(3)
C11 .040(3) .043(3) .030(3) -.003(2) .001(3) .007(3)
C12 .028(2) .040(3) .036(3) .000(2) -.004(2) .002(3)
C13 .029(3) .043(3) .046(3) .002(2) .002(3) .005(3)
C14 .036(3) .038(3) .044(3) -.003(2) .002(3) .000(3)
C15 .038(3) .049(3) .054(4) .007(2) .003(3) .002(3)
C16 .042(3) .060(4) .048(4) .000(3) .014(3) -.002(3)
C17 .056(4) .045(3) .040(3) -.010(3) .011(3) -.002(3)
C18 .052(4) .056(4) .051(4) -.001(3) -.003(3) .013(3)
C19 .033(3) .055(3) .056(4) .004(3) .004(3) .004(3)
C20 .094(5) .104(6) .046(4) -.020(5) .007(4) .027(4)
C21 .103(6) .098(6) .099(7) -.010(5) .051(6) .026(5)
C22 .075(4) .056(4) .069(5) .001(3) -.005(4) .005(4)
C23 .053(4) .070(4) .073(5) -.006(3) -.005(4) -.020(4)
C24 .055(4) .064(4) .092(5) -.011(3) -.003(4) -.026(4)
C25 .062(4) .068(4) .100(6) -.013(4) .002(4) .011(4)

loop_
_atom_site_label
_atom_site_fract_x
_atom_site_fract_y
_atom_site_fract_z
_atom_site_U_iso_or_equiv
_atom_site_thermal_displace_type
_atom_site_calc_flag
_atom_site_refinement_flags
_atom_site_occupancy
_atom_site_disorder_group
_atom_site_type_symbol
O1 1.0880(3) -.0309(3) .6597 .0605(12) Uani d . 1 . O
O2 1.2402(2) .2232(3) .9399(6) .0517(11) Uani d . 1 . O
N1 .9154(3) .2025(3) .8723(5) .0460(12) Uani d . 1 . N
H1A .8582(3) .2269(3) .8880(5) .080 Uiso d R 1 . H
N2 1.2867(4) .3287(4) .4210(6) .075(2) Uani d . 1 . N
C1 1.0076(3) .0923(4) .7634(6) .0378(13) Uani d . 1 . C
C2 1.0124(4) .0059(4) .6875(7) .0462(14) Uani d . 1 . C
C3 .9199(4) -.0352(5) .6449(7) .055(2) Uani d . 1 . C
H3A .9014(4) .0051(5) .5816(7) .080 Uiso d R 1 . H
H3B .9281(4) -.1014(5) .6172(7) .080 Uiso d R 1 . H
C4 .8396(4) -.0308(4) .7304(7) .052(2) Uani d . 1 . C
C5 .8302(4) .0766(4) .7686(7) .048(2) Uani d . 1 . C
H5A .7883(4) .0795(4) .8325(7) .080 Uiso d R 1 . H
H5B .8027(4) .1141(4) .7078(7) .080 Uiso d R 1 . H
C6 .9221(3) .1224(4) .7996(6) .0394(13) Uani d . 1 . C
C7 .9925(3) .2457(4) .9221(6) .0394(13) Uani d . 1 . C
C8 .9714(4) .3218(4) 1.0111(6) .050(2) Uani d . 1 . C
H8A .9165(4) .3583(4) .9897(6) .080 Uiso d R 1 . H
H8B .9584(4) .2891(4) 1.0819(6) .080 Uiso d R 1 . H
C9 1.0526(3) .3949(4) 1.0305(6) .0426(14) Uani d . 1 . C
C10 1.1419(4) .3317(4) 1.0461(6) .048(2) Uani d . 1 . C
H10A 1.1364(4) .2983(4) 1.1179(6) .080 Uiso d R 1 . H
H10B 1.1957(4) .3742(4) 1.0497(6) .080 Uiso d R 1 . H
C11 1.1588(4) .2552(4) .9562(6) .0378(13) Uani d . 1 . C
C12 1.0804(3) .2160(4) .8936(6) .0346(12) Uani d . 1 . C
C13 1.0982(3) .1417(4) .7985(6) .0393(13) Uani d . 1 . C
H13A 1.1393(3) .0919(4) .8284(6) .080 Uiso d R 1 . H
C14 1.1490(3) .1905(4) .6983(6) .0392(13) Uani d . 1 . C
C15 1.2400(4) .1652(4) .6680(7) .0468(15) Uani d . 1 . C
H15A 1.2712(4) .1145(4) .7108(7) .080 Uiso d R 1 . H
C16 1.2859(4) .2102(4) .5778(6) .050(2) Uani d . 1 . C
H16A 1.3499(4) .1935(4) .5612(6) .080 Uiso d R 1 . H
C17 1.2414(4) .2822(4) .5116(6) .0469(14) Uani d . 1 . C
C18 1.1498(4) .3078(4) .5419(6) .053(2) Uani d . 1 . C
H18A 1.1170(4) .3584(4) .5007(6) .080 Uiso d R 1 . H
C19 1.1043(4) .2617(4) .6325(7) .0479(14) Uani d . 1 . C
H19A 1.0407(4) .2791(4) .6504(7) .080 Uiso d R 1 . H
C20 1.2374(5) .3964(6) .3508(7) .081(2) Uani d . 1 . C
H20A 1.1775(5) .4107(6) .3841(7) .080 Uiso d R 1 . H
H20B 1.2731(5) .4563(6) .3446(7) .080 Uiso d R 1 . H
H20C 1.2286(5) .3684(6) .2765(7) .080 Uiso d R 1 . H
C21 1.3796(5) .2982(6) .3884(8) .100(3) Uani d . 1 . C
H21A 1.4021(5) .2526(6) .4447(8) .080 Uiso d R 1 . H
H21B 1.3768(5) .2658(6) .3158(8) .080 Uiso d R 1 . H
H21C 1.4213(5) .3537(6) .3838(8) .080 Uiso d R 1 . H
C22 1.0643(4) .4642(5) .9272(7) .067(2) Uani d . 1 . C
H22A 1.0073(4) .5012(5) .9187(7) .080 Uiso d R 1 . H
H22B 1.1156(4) .5089(5) .9398(7) .080 Uiso d R 1 . H
H22C 1.0757(4) .4265(5) .8594(7) .080 Uiso d R 1 . H
C23 1.0336(4) .4562(5) 1.1365(7) .065(2) Uani d . 1 . C
H23A .9785(4) .4955(5) 1.1244(7) .080 Uiso d R 1 . H
H23B 1.0232(4) .4121(5) 1.1994(7) .080 Uiso d R 1 . H
H23C 1.0857(4) .4986(5) 1.1532(7) .080 Uiso d R 1 . H
C24 .7476(4) -.0649(5) .6753(8) .071(2) Uani d . 1 . C
H24A .7342(4) -.0236(5) .6108(8) .080 Uiso d R 1 . H
H24B .7515(4) -.1326(5) .6512(8) .080 Uiso d R 1 . H
H24C .6984(4) -.0582(5) .7306(8) .080 Uiso d R 1 . H
C25 .8627(5) -.0970(5) .8326(8) .077(2) Uani d . 1 . C
H25A .8696(5) -.1644(5) .8087(8) .080 Uiso d R 1 . H
H25B .9201(5) -.0746(5) .8665(8) .080 Uiso d R 1 . H
H25C .8129(5) -.0924(5) .8874(8) .080 Uiso d R 1 . H

loop_
_atom_type_symbol
_atom_type_description
_atom_type_scat_dispersion_real
_atom_type_scat_dispersion_imag
_atom_type_scat_source
C C 0.0033 0.0016 'International Tables Vol C Tables 4.2.6.8 and 6.1.1.4'
H H 0.0000 0.0000 'International Tables Vol C Tables 4.2.6.8 and 6.1.1.4'
N N 0.0061 0.0033 'International Tables Vol C Tables 4.2.6.8 and 6.1.1.4'
O O 0.0106 0.0060 'International Tables Vol C Tables 4.2.6.8 and 6.1.1.4'

loop_
_geom_angle_atom_site_label_1
_geom_angle_atom_site_label_2
_geom_angle_atom_site_label_3
_geom_angle
_geom_angle_publ_flag
C7 N1 C6 122.7(4) no
C7 N1 H1A 118.8(3) ?
C6 N1 H1A 118.4(3) ?
C17 N2 C20 120.4(5) no
C17 N2 C21 120.0(6) no
C20 N2 C21 119.1(6) no
C6 C1 C2 118.1(5) no
C6 C1 C13 123.4(5) no
C2 C1 C13 118.4(5) no
O1 C2 C1 121.5(5) no
O1 C2 C3 121.7(5) no
C1 C2 C3 116.8(5) no
C2 C3 C4 114.9(5) no
C2 C3 H3A 106.6(3) ?
C4 C3 H3A 106.3(3) ?
C2 C3 H3B 110.4(3) ?
C4 C3 H3B 110.6(3) ?
H3A C3 H3B 107.6 ?
C3 C4 C5 107.3(5) no
C3 C4 C24 110.7(5) no
C5 C4 C24 109.5(5) no
C3 C4 C25 109.4(5) no
C5 C4 C25 110.1(5) no
C24 C4 C25 109.8(5) no
C6 C5 C4 112.8(5) no
C6 C5 H5A 109.8(3) ?
C4 C5 H5A 108.8(3) ?
C6 C5 H5B 108.6(3) ?
C4 C5 H5B 108.7(3) ?
H5A C5 H5B 107.9 ?
C1 C6 N1 119.5(4) no
C1 C6 C5 126.1(5) no
N1 C6 C5 114.5(4) no
C12 C7 N1 120.5(5) no
C12 C7 C8 124.1(5) no
N1 C7 C8 115.4(4) no
C7 C8 C9 113.2(4) no
C7 C8 H8A 109.5(3) ?
C9 C8 H8A 108.8(3) ?
C7 C8 H8B 109.0(3) ?
C9 C8 H8B 108.3(3) ?
H8A C8 H8B 107.9 ?
C23 C9 C8 109.7(5) no
C23 C9 C10 110.6(5) no
C8 C9 C10 106.4(4) no
C23 C9 C22 109.4(5) no
C8 C9 C22 110.8(5) no
C10 C9 C22 109.9(5) no
C11 C10 C9 115.6(4) no
C11 C10 H10A 107.9(3) ?
C9 C10 H10A 107.3(3) ?
C11 C10 H10B 108.5(3) ?
C9 C10 H10B 109.4(3) ?
H10A C10 H10B 108.0 ?
O2 C11 C12 121.0(5) no
O2 C11 C10 119.7(5) no
C12 C11 C10 119.3(4) no
C7 C12 C11 118.8(5) no
C7 C12 C13 122.0(4) no
C11 C12 C13 119.2(4) no
C1 C13 C12 110.4(4) no
C1 C13 C14 112.7(4) no
C12 C13 C14 111.0(4) no
C1 C13 H13A 108.1(3) ?
C12 C13 H13A 107.2(3) ?
C14 C13 H13A 107.2(3) ?
C19 C14 C15 117.3(5) no
C19 C14 C13 120.5(4) no
C15 C14 C13 122.2(5) no
C16 C15 C14 121.9(5) no
C16 C15 H15A 119.6(3) ?
C14 C15 H15A 118.4(3) ?
C15 C16 C17 121.1(5) NO?
C15 C16 H16A 120.0(3) ?
C17 C16 H16A 118.8(3) ?
C18 C17 N2 121.0(6) no
C18 C17 C16 117.0(5) no
N2 C17 C16 121.9(5) no
C17 C18 C19 121.3(5) no
C17 C18 H18A 120.2(3) ?
C19 C18 H18A 118.5(3) ?
C14 C19 C18 121.3(5) no
C14 C19 H19A 118.8(3) ?
C18 C19 H19A 119.8(3) ?
N2 C20 H20A 109.5(4) ?
N2 C20 H20B 109.1(4) ?
H20A C20 H20B 109.5 ?
N2 C20 H20C 109.8(4) ?
H20A C20 H20C 109.5 ?
H20B C20 H20C 109.5 ?
N2 C21 H21A 108.0(4) ?
N2 C21 H21B 109.3(4) ?
H21A C21 H21B 109.5 ?
N2 C21 H21C 111.2(4) ?
H21A C21 H21C 109.5 ?
H21B C21 H21C 109.5 ?
C9 C22 H22A 107.9(3) ?
C9 C22 H22B 110.1(3) ?
H22A C22 H22B 109.5 ?
C9 C22 H22C 110.4(3) ?
H22A C22 H22C 109.5 ?
H22B C22 H22C 109.5 ?
C9 C23 H23A 109.1(3) ?
C9 C23 H23B 108.6(3) ?
H23A C23 H23B 109.5 ?
C9 C23 H23C 110.7(3) ?
H23A C23 H23C 109.5 ?
H23B C23 H23C 109.5 ?
C4 C24 H24A 109.1(4) ?
C4 C24 H24B 111.2(3) ?
H24A C24 H24B 109.5 ?
C4 C24 H24C 108.1(4) ?
H24A C24 H24C 109.5 ?
H24B C24 H24C 109.5 ?
C4 C25 H25A 110.4(3) ?
C4 C25 H25B 108.9(3) ?
H25A C25 H25B 109.5 ?
C4 C25 H25C 109.2(3) ?
H25A C25 H25C 109.5 ?
H25B C25 H25C 109.5 ?

loop_
_geom_bond_atom_site_label_1
_geom_bond_atom_site_label_2
_geom_bond_site_symmetry_2
_geom_bond_distance
_geom_bond_publ_flag
O1 C2 . 1.232(7) no
O2 C11 . 1.253(6) no
N1 C7 . 1.376(6) no
N1 C6 . 1.382(7) no
N1 H1A . .90 ?
N2 C17 . 1.394(7) no
N2 C20 . 1.419(8) no
N2 C21 . 1.440(8) no
C1 C6 . 1.354(7) no
C1 C2 . 1.471(8) no
C1 C13 . 1.513(7) no
C2 C3 . 1.516(8) no
C3 C4 . 1.524(8) no
C3 H3A . .96 ?
C3 H3B . .96 ?
C4 C5 . 1.527(7) no
C4 C24 . 1.535(8) no
C4 C25 . 1.534(9) no
C5 C6 . 1.495(7) no
C5 H5A . .96 ?
C5 H5B . .96 ?
C7 C12 . 1.359(7) no
C7 C8 . 1.498(8) no
C8 C9 . 1.539(7) no
C8 H8A . .96 ?
C8 H8B . .96 ?
C9 C23 . 1.521(8) no
C9 C10 . 1.545(7) no
C9 C22 . 1.543(8) no
C10 C11 . 1.498(8) no
C10 H10A . .96 ?
C10 H10B . .96 ?
C11 C12 . 1.439(7) no
C12 C13 . 1.524(7) no
C13 C14 . 1.532(7) no
C13 H13A . .96 ?
C14 C19 . 1.390(7) no
C14 C15 . 1.388(7) no
C15 C16 . 1.387(8) no
C15 H15A . .96 ?
C16 C17 . 1.399(8) no
C16 H16A . .96 ?
C17 C18 . 1.399(8) no
C18 C19 . 1.394(8) no
C18 H18A . .96 ?
C19 H19A . .96 ?
C20 H20A . .96 ?
C20 H20B . .96 ?
C20 H20C . .96 ?
C21 H21A . .96 ?
C21 H21B . .96 ?
C21 H21C . .96 ?
C22 H22A . .96 ?
C22 H22B . .96 ?
C22 H22C . .96 ?
C23 H23A . .96 ?
C23 H23B . .96 ?
C23 H23C . .96 ?
C24 H24A . .96 ?
C24 H24B . .96 ?
C24 H24C . .96 ?
C25 H25A . .96 ?
C25 H25B . .96 ?
C25 H25C . .96 ?

loop_
_geom_torsion_atom_site_label_1
_geom_torsion_atom_site_label_2
_geom_torsion_atom_site_label_3
_geom_torsion_atom_site_label_4
_geom_torsion
_geom_torsion_publ_flag
C6 C1 C2 O1 -173.4(6) ?
C13 C1 C2 O1 5.6(8) ?
C6 C1 C2 C3 6.9(8) yes
C13 C1 C2 C3 -174.1(5) ?
O1 C2 C3 C4 144.4(6) ?
C1 C2 C3 C4 -35.9(7) ?
C2 C3 C4 C5 55.1(7) ?
C2 C3 C4 C24 174.6(5) ?
C2 C3 C4 C25 -64.3(7) ?
C3 C4 C5 C6 -47.2(7) yes
C24 C4 C5 C6 -167.4(5) ?
C25 C4 C5 C6 71.8(7) ?
C2 C1 C6 N1 179.0(5) ?
C13 C1 C6 N1 0.1(8) yes
C2 C1 C6 C5 -0.7(8) yes
C13 C1 C6 C5 -179.7(5) ?
C7 N1 C6 C1 -8.8(8) yes
C7 N1 C6 C5 171.0(5) ?
C4 C5 C6 C1 22.7(9) yes
C4 C5 C6 N1 -157.1(5) ?
C6 N1 C7 C12 5.7(8) yes
C6 N1 C7 C8 -171.5(5) ?
C12 C7 C8 C9 25.2(8) yes
N1 C7 C8 C9 -157.6(5) ?
C7 C8 C9 C23 -169.0(5) ?
C7 C8 C9 C10 -49.3(6) yes
C7 C8 C9 C22 70.1(6) ?
C23 C9 C10 C11 169.8(5) ?
C8 C9 C10 C11 50.7(6) yes
C22 C9 C10 C11 -69.4(6) ?
C9 C10 C11 O2 157.3(5) ?
C9 C10 C11 C12 -25.9(7) yes
N1 C7 C12 C11 -173.4(5) ?
C8 C7 C12 C11 3.6(8) yes
N1 C7 C12 C13 6.0(8) yes
C8 C7 C12 C13 -177.1(5) ?
O2 C11 C12 C7 173.4(5) ?
C10 C11 C12 C7 -3.4(7) yes
O2 C11 C12 C13 -6.0(7) ?
C10 C11 C12 C13 177.2(5) ?
C6 C1 C13 C12 9.8(7) yes
C2 C1 C13 C12 -169.2(5) ?
C6 C1 C13 C14 -114.9(6) yes
C2 C1 C13 C14 66.1(6) ?
C7 C12 C13 C1 -12.8(7) yes
C11 C12 C13 C1 166.6(4) ?
C7 C12 C13 C14 112.9(6) ?
C11 C12 C13 C14 -67.7(6) ?
C1 C13 C14 C19 56.9(6) ?
C12 C13 C14 C19 -67.5(6) ?
C1 C13 C14 C15 -122.1(5) ?
C12 C13 C14 C15 113.5(5) ?
C19 C14 C15 C16 1.5(8) ?
C13 C14 C15 C16 -179.4(5) ?
C14 C15 C16 C17 -1.4(8) ?
C20 N2 C17 C18 -6.1(9) ?
C21 N2 C17 C18 -177.4(6) ?
C20 N2 C17 C16 175.7(6) ?
C21 N2 C17 C16 4.4(9) ?
C15 C16 C17 C18 1.3(8) ?
C15 C16 C17 N2 179.6(5) ?
N2 C17 C18 C19 -179.8(6) ?
C16 C17 C18 C19 -1.6(8) ?
C15 C14 C19 C18 -1.8(8) ?
C13 C14 C19 C18 179.2(5) ?
C17 C18 C19 C14 1.9(9) ?

loop_
_cod_related_entry_id
_cod_related_entry_database
_cod_related_entry_code
1 ChemSpider 959779
